data_4002728
loop_
_publ_author_name
'Yao, Wenjiao'
'Sougrati, Moulay-Tahar'
'Hoang, Khang'
'Hui, Jianing'
'Lightfoot, Philip'
'Armstrong, A. Robert'

_publ_section_title
;
 Na2Fe(C2O4)F2: A New Iron-Based Polyoxyanion Cathode for Li/Na Ion
 Batteries
;
_journal_issue 5
_journal_name_full 'Chemistry of Materials'
_journal_page_first 2167
_journal_paper_doi 10.1021/acs.chemmater.6b04859
_journal_volume 29
_journal_year 2017
_chemical_formula_sum 'C2 F2 Fe Na2 O4'
_chemical_formula_weight 227.85
_space_group_crystal_system monoclinic
_space_group_IT_number 15
_space_group_name_Hall '-C 2yc'
_space_group_name_H-M_alt 'C 1 2/c 1'
_symmetry_space_group_name_Hall '-C 2yc'
_symmetry_space_group_name_H-M 'C 1 2/c 1'
_audit_creation_method SHELXL-2014/7
_cell_angle_alpha 90
_cell_angle_beta 111.968(7)
_cell_angle_gamma 90
_cell_formula_units_Z 8
_cell_length_a 15.8349(11)
_cell_length_b 5.9620(4)
_cell_length_c 12.2784(8)
_cell_measurement_reflns_used 1073
_cell_measurement_temperature 173(2)
_cell_measurement_theta_max 27.5
_cell_measurement_theta_min 1.8
_cell_volume 1075.01(14)
_computing_structure_refinement 'SHELXL-2014/7 (Sheldrick, 2014)'
_diffrn_ambient_temperature 173(2)
_diffrn_detector_area_resol_mean 13.6612
_diffrn_measured_fraction_theta_full 0.998
_diffrn_measured_fraction_theta_max 0.998
_diffrn_measurement_device_type 'Rigaku Mercury2 (2x2 bin mode)'
_diffrn_measurement_method 'profile data from \w-scans'
_diffrn_radiation_type MoK\a
_diffrn_radiation_wavelength 0.71075
_diffrn_reflns_av_R_equivalents 0.0321
_diffrn_reflns_av_unetI/netI 0.0236
_diffrn_reflns_Laue_measured_fraction_full 0.998
_diffrn_reflns_Laue_measured_fraction_max 0.998
_diffrn_reflns_limit_h_max 20
_diffrn_reflns_limit_h_min -20
_diffrn_reflns_limit_k_max 7
_diffrn_reflns_limit_k_min -7
_diffrn_reflns_limit_l_max 15
_diffrn_reflns_limit_l_min -15
_diffrn_reflns_number 5304
_diffrn_reflns_point_group_measured_fraction_full 0.998
_diffrn_reflns_point_group_measured_fraction_max 0.998
_diffrn_reflns_theta_full 25.242
_diffrn_reflns_theta_max 27.495
_diffrn_reflns_theta_min 2.774
_diffrn_source 'Sealed Tube'
_exptl_absorpt_coefficient_mu 2.960
_exptl_absorpt_correction_T_max 1.000
_exptl_absorpt_correction_T_min 0.882
_exptl_absorpt_correction_type multi-scan
_exptl_absorpt_process_details 'REQAB (Rigaku, 1998)'
_exptl_crystal_colour Green
_exptl_crystal_density_diffrn 2.816
_exptl_crystal_description Block
_exptl_crystal_F_000 880
_exptl_crystal_size_max 0.15
_exptl_crystal_size_mid 0.07
_exptl_crystal_size_min 0.04
_refine_diff_density_max 0.348
_refine_diff_density_min -0.569
_refine_diff_density_rms 0.087
_refine_ls_extinction_method none
_refine_ls_goodness_of_fit_ref 0.646
_refine_ls_hydrogen_treatment undef
_refine_ls_matrix_type full
_refine_ls_number_parameters 100
_refine_ls_number_reflns 1225
_refine_ls_number_restraints 0
_refine_ls_restrained_S_all 0.646
_refine_ls_R_factor_all 0.0298
_refine_ls_R_factor_gt 0.0217
_refine_ls_shift/su_max 0.006
_refine_ls_shift/su_mean 0.001
_refine_ls_structure_factor_coef Fsqd
_refine_ls_weighting_details 'w=1/[\s^2^(Fo^2^)+(0.1000P)^2^] where P=(Fo^2^+2Fc^2^)/3'
_refine_ls_weighting_scheme calc
_refine_ls_wR_factor_gt 0.0692
_refine_ls_wR_factor_ref 0.0790
_reflns_Friedel_coverage 0.000
_reflns_number_gt 1030
_reflns_number_total 1225
_reflns_threshold_expression 'I > 2\s(I)'
_cod_data_source_file cm6b04859_si_002.cif
_cod_data_source_block shelx
_cod_depositor_comments
;
The following automatic conversions were performed:

'_exptl_absorpt_correction_type' value 'Multi-scan' changed to
'multi-scan' according to
/home/data/users/saulius/crontab/automatic-downloads/rss-feeds/ACS/lib/dictionaries/cif_core.dic
dictionary named 'cif_core.dic' version 2.4.2 from 2011-04-26.

Automatic conversion script
Id: cif_fix_values 4973 2017-02-22 13:04:09Z antanas 

 Adding full bibliography for 4002728.cif.
;
_cod_original_cell_volume 1075.01(13)
_cod_database_code 4002728
_shelx_shelxl_version_number 2014/7
_shelx_space_group_comment
;
The symmetry employed for this shelxl refinement is uniquely defined
by the following loop, which should always be used as a source of
symmetry information in preference to the above space-group names.
They are only intended as comments.
;

loop_
_space_group_symop_operation_xyz
'x, y, z'
'-x, y, -z+1/2'
'x+1/2, y+1/2, z'
'-x+1/2, y+1/2, -z+1/2'
'-x, -y, -z'
'x, -y, z-1/2'
'-x+1/2, -y+1/2, -z'
'x+1/2, -y+1/2, z-1/2'

loop_
_atom_site_label
_atom_site_type_symbol
_atom_site_fract_x
_atom_site_fract_y
_atom_site_fract_z
_atom_site_U_iso_or_equiv
_atom_site_adp_type
_atom_site_occupancy
_atom_site_site_symmetry_order
_atom_site_calc_flag
Fe1 Fe 0.17403(2) 0.16083(5) 0.21291(2) 0.00759(14) Uani 1 1 d
Na1 Na 0.29790(6) 0.00423(16) 0.51447(8) 0.0121(2) Uani 1 1 d
Na2 Na 0.06659(6) -0.03217(16) 0.40099(9) 0.0166(2) Uani 1 1 d
F1 F 0.18763(9) 0.1500(2) 0.06049(11) 0.0123(3) Uani 1 1 d
F2 F 0.17823(9) 0.1726(2) 0.37587(11) 0.0122(3) Uani 1 1 d
O1 O -0.05003(10) 0.5774(3) 0.10778(14) 0.0143(3) Uani 1 1 d
O2 O 0.31304(10) 0.0289(3) 0.28934(13) 0.0116(3) Uani 1 1 d
O3 O 0.39911(12) 0.3347(3) 0.31129(17) 0.0189(4) Uani 1 1 d
O4 O 0.03640(10) 0.2707(3) 0.13864(14) 0.0114(3) Uani 1 1 d
C1 C 0.38838(15) 0.1302(4) 0.31611(19) 0.0098(4) Uani 1 1 d
C2 C 0.02406(15) 0.4791(4) 0.13964(18) 0.0093(4) Uani 1 1 d

loop_
_atom_site_aniso_label
_atom_site_aniso_U_11
_atom_site_aniso_U_22
_atom_site_aniso_U_33
_atom_site_aniso_U_23
_atom_site_aniso_U_13
_atom_site_aniso_U_12
Fe1 0.0072(2) 0.0074(2) 0.0080(2) 0.00008(10) 0.00269(14) 0.00054(10)
Na1 0.0088(4) 0.0098(4) 0.0165(5) 0.0004(3) 0.0033(4) 0.0003(3)
Na2 0.0102(4) 0.0105(5) 0.0259(5) 0.0018(4) 0.0032(4) -0.0002(3)
F1 0.0125(6) 0.0151(7) 0.0101(6) 0.0000(5) 0.0051(5) 0.0020(5)
F2 0.0117(6) 0.0151(7) 0.0097(6) 0.0010(5) 0.0039(5) 0.0011(5)
O1 0.0086(8) 0.0108(8) 0.0215(8) 0.0001(7) 0.0033(7) 0.0009(6)
O2 0.0064(7) 0.0087(7) 0.0176(8) 0.0015(6) 0.0023(6) 0.0013(6)
O3 0.0126(8) 0.0082(8) 0.0339(11) 0.0007(7) 0.0064(8) 0.0008(6)
O4 0.0086(7) 0.0073(7) 0.0173(8) 0.0001(6) 0.0037(6) 0.0004(6)
C1 0.0098(10) 0.0093(10) 0.0103(10) -0.0010(7) 0.0037(8) 0.0018(8)
C2 0.0104(9) 0.0113(10) 0.0061(9) 0.0007(8) 0.0031(8) -0.0007(8)

loop_
_atom_type_symbol
_atom_type_description
_atom_type_scat_dispersion_real
_atom_type_scat_dispersion_imag
_atom_type_scat_source
Na Na 0.0362 0.0249 'International Tables Vol C Tables 4.2.6.8 and 6.1.1.4'
Fe Fe 0.3463 0.8444 'International Tables Vol C Tables 4.2.6.8 and 6.1.1.4'
O O 0.0106 0.0060 'International Tables Vol C Tables 4.2.6.8 and 6.1.1.4'
C C 0.0033 0.0016 'International Tables Vol C Tables 4.2.6.8 and 6.1.1.4'
F F 0.0171 0.0103 'International Tables Vol C Tables 4.2.6.8 and 6.1.1.4'

loop_
_geom_angle_atom_site_label_1
_geom_angle_atom_site_label_2
_geom_angle_atom_site_label_3
_geom_angle
_geom_angle_site_symmetry_1
_geom_angle_site_symmetry_3
F1 Fe1 F2 172.37(6) . .
F1 Fe1 O4 93.53(6) . .
F2 Fe1 O4 93.67(6) . .
F1 Fe1 O2 86.88(6) . .
F2 Fe1 O2 86.06(6) . .
O4 Fe1 O2 176.87(6) . .
F1 Fe1 O2 88.68(5) . 4
F2 Fe1 O2 90.53(5) . 4
O4 Fe1 O2 76.89(6) . 4
O2 Fe1 O2 106.23(4) . 4
F1 Fe1 O3 94.65(6) . 4_545
F2 Fe1 O3 89.14(6) . 4_545
O4 Fe1 O3 79.24(6) . 4_545
O2 Fe1 O3 97.64(6) . 4_545
O2 Fe1 O3 156.05(6) 4 4_545
F1 Fe1 Na2 149.70(4) . .
F2 Fe1 Na2 36.19(4) . .
O4 Fe1 Na2 73.38(5) . .
O2 Fe1 Na2 104.80(4) . .
O2 Fe1 Na2 113.70(4) 4 .
O3 Fe1 Na2 56.57(5) 4_545 .
F1 Na1 F2 81.83(6) 6_556 .
F1 Na1 O1 124.14(7) 6_556 8_556
F2 Na1 O1 153.96(7) . 8_556
F1 Na1 F2 99.80(6) 6_556 7_556
F2 Na1 F2 88.65(6) . 7_556
O1 Na1 F2 88.48(6) 8_556 7_556
F1 Na1 F1 85.92(6) 6_556 4_545
F2 Na1 F1 106.40(6) . 4_545
O1 Na1 F1 76.55(6) 8_556 4_545
F2 Na1 F1 164.58(6) 7_556 4_545
F1 Na1 O2 128.52(6) 6_556 .
F2 Na1 O2 66.36(5) . .
O1 Na1 O2 92.38(6) 8_556 .
F2 Na1 O2 117.84(6) 7_556 .
F1 Na1 O2 67.21(5) 4_545 .
F1 Na1 Na1 91.25(5) 6_556 7_556
F2 Na1 Na1 44.88(4) . 7_556
O1 Na1 Na1 127.09(6) 8_556 7_556
F2 Na1 Na1 43.78(4) 7_556 7_556
F1 Na1 Na1 151.14(6) 4_545 7_556
O2 Na1 Na1 92.99(5) . 7_556
F1 Na1 Na1 44.41(4) 6_556 7_546
F2 Na1 Na1 95.94(5) . 7_546
O1 Na1 Na1 102.11(6) 8_556 7_546
F2 Na1 Na1 142.13(6) 7_556 7_546
F1 Na1 Na1 41.52(4) 4_545 7_546
O2 Na1 Na1 98.17(5) . 7_546
Na1 Na1 Na1 128.96(5) 7_556 7_546
F1 Na1 Na2 41.51(4) 6_556 .
F2 Na1 Na2 41.19(4) . .
O1 Na1 Na2 163.09(6) 8_556 .
F2 Na1 Na2 102.07(5) 7_556 .
F1 Na1 Na2 91.72(5) 4_545 .
O2 Na1 Na2 94.24(4) . .
Na1 Na1 Na2 68.09(3) 7_556 .
Na1 Na1 Na2 61.54(3) 7_546 .
F1 Na1 Na2 92.60(5) 6_556 7_546
F2 Na1 Na2 147.33(5) . 7_546
O1 Na1 Na2 42.33(5) 8_556 7_546
F2 Na1 Na2 123.99(5) 7_556 7_546
F1 Na1 Na2 40.94(4) 4_545 7_546
O2 Na1 Na2 93.72(4) . 7_546
Na1 Na1 Na2 167.72(5) 7_556 7_546
Na1 Na1 Na2 60.02(3) 7_546 7_546
Na2 Na1 Na2 121.56(3) . 7_546
F1 Na1 Na2 134.60(5) 6_556 7_556
F2 Na1 Na2 93.89(5) . 7_556
O1 Na1 Na2 69.74(5) 8_556 7_556
F2 Na1 Na2 34.80(4) 7_556 7_556
F1 Na1 Na2 137.49(5) 4_545 7_556
O2 Na1 Na2 88.74(4) . 7_556
Na1 Na1 Na2 57.82(3) 7_556 7_556
Na1 Na1 Na2 169.64(5) 7_546 7_556
Na2 Na1 Na2 125.91(3) . 7_556
Na2 Na1 Na2 112.07(3) 7_546 7_556
F2 Na2 F1 80.48(6) . 6_556
F2 Na2 O1 127.61(6) . 2_545
F1 Na2 O1 77.10(6) 6_556 2_545
F2 Na2 O4 94.24(6) . 2
F1 Na2 O4 135.03(7) 6_556 2
O1 Na2 O4 134.03(7) 2_545 2
F2 Na2 O3 146.77(7) . 3_445
F1 Na2 O3 132.07(6) 6_556 3_445
O1 Na2 O3 66.16(6) 2_545 3_445
O4 Na2 O3 68.13(6) 2 3_445
F2 Na2 O3 67.35(5) . 4_545
F1 Na2 O3 107.54(6) 6_556 4_545
O1 Na2 O3 75.37(6) 2_545 4_545
O4 Na2 O3 111.33(6) 2 4_545
O3 Na2 O3 92.26(6) 3_445 4_545
F2 Na2 Na1 41.01(4) . .
F1 Na2 Na1 40.33(4) 6_556 .
O1 Na2 Na1 99.62(5) 2_545 .
O4 Na2 Na1 126.20(5) 2 .
O3 Na2 Na1 165.63(5) 3_445 .
O3 Na2 Na1 81.60(4) 4_545 .
F2 Na2 Na1 92.95(5) . 7_546
F1 Na2 Na1 42.49(4) 6_556 7_546
O1 Na2 Na1 41.40(4) 2_545 7_546
O4 Na2 Na1 171.66(6) 2 7_546
O3 Na2 Na1 107.49(5) 3_445 7_546
O3 Na2 Na1 75.43(4) 4_545 7_546
Na1 Na2 Na1 58.44(3) . 7_546
F2 Na2 Na2 92.71(5) . 2
F1 Na2 Na2 152.46(5) 6_556 2
O1 Na2 Na2 86.49(5) 2_545 2
O4 Na2 Na2 71.74(5) 2 2
O3 Na2 Na2 55.64(5) 3_445 2
O3 Na2 Na2 46.12(4) 4_545 2
Na1 Na2 Na2 124.13(4) . 2
Na1 Na2 Na2 112.16(3) 7_546 2
F2 Na2 Fe1 31.08(4) . .
F1 Na2 Fe1 101.90(4) 6_556 .
O1 Na2 Fe1 111.52(5) 2_545 .
O4 Na2 Fe1 94.62(5) 2 .
O3 Na2 Fe1 119.29(5) 3_445 .
O3 Na2 Fe1 38.82(3) 4_545 .
Na1 Na2 Fe1 62.58(2) . .
Na1 Na2 Fe1 93.72(3) 7_546 .
Na2 Na2 Fe1 63.64(3) 2 .
F2 Na2 Na1 35.45(4) . 7_556
F1 Na2 Na1 79.03(4) 6_556 7_556
O1 Na2 Na1 153.46(5) 2_545 7_556
O4 Na2 Na1 72.11(4) 2 7_556
O3 Na2 Na1 140.23(5) 3_445 7_556
O3 Na2 Na1 101.25(4) 4_545 7_556
Na1 Na2 Na1 54.10(3) . 7_556
Na1 Na2 Na1 112.07(3) 7_546 7_556
Na2 Na2 Na1 110.44(3) 2 7_556
Fe1 Na2 Na1 62.60(2) . 7_556
F2 Na2 Na2 133.16(6) . 5_556
F1 Na2 Na2 88.32(5) 6_556 5_556
O1 Na2 Na2 92.90(5) 2_545 5_556
O4 Na2 Na2 63.05(5) 2 5_556
O3 Na2 Na2 64.91(5) 3_445 5_556
O3 Na2 Na2 157.12(6) 4_545 5_556
Na1 Na2 Na2 120.20(4) . 5_556
Na1 Na2 Na2 108.79(4) 7_546 5_556
Na2 Na2 Na2 114.77(5) 2 5_556
Fe1 Na2 Na2 155.00(4) . 5_556
Na1 Na2 Na2 97.84(4) 7_556 5_556
Fe1 F1 Na1 129.20(7) . 6
Fe1 F1 Na2 118.19(7) . 6
Na1 F1 Na2 98.17(6) 6 6
Fe1 F1 Na1 113.92(6) . 4
Na1 F1 Na1 94.08(6) 6 4
Na2 F1 Na1 96.56(6) 6 4
Fe1 F2 Na1 116.64(6) . .
Fe1 F2 Na2 112.73(7) . .
Na1 F2 Na2 97.80(6) . .
Fe1 F2 Na1 123.92(6) . 7_556
Na1 F2 Na1 91.35(6) . 7_556
Na2 F2 Na1 109.76(6) . 7_556
C2 O1 Na1 138.61(15) . 8_455
C2 O1 Na2 124.24(14) . 2_565
Na1 O1 Na2 96.27(7) 8_455 2_565
C1 O2 Fe1 129.67(14) . .
C1 O2 Fe1 113.26(13) . 4_545
Fe1 O2 Fe1 115.79(7) . 4_545
C1 O2 Na1 100.65(13) . .
Fe1 O2 Na1 89.91(5) . .
Fe1 O2 Na1 90.15(5) 4_545 .
C1 O3 Fe1 142.61(16) . 4
C1 O3 Na2 114.83(15) . 3
Fe1 O3 Na2 100.85(6) 4 3
C1 O3 Na2 112.35(15) . 4
Fe1 O3 Na2 84.61(6) 4 4
Na2 O3 Na2 78.24(6) 3 4
C2 O4 Fe1 115.97(14) . .
C2 O4 Na2 131.30(13) . 2
Fe1 O4 Na2 111.78(7) . 2
O3 C1 O2 126.3(2) . .
O3 C1 C2 117.6(2) . 4_545
O2 C1 C2 116.15(18) . 4_545
O1 C2 O4 126.7(2) . .
O1 C2 C1 116.61(19) . 4
O4 C2 C1 116.72(18) . 4

loop_
_geom_bond_atom_site_label_1
_geom_bond_atom_site_label_2
_geom_bond_distance
_geom_bond_site_symmetry_2
Fe1 F1 1.9633(13) .
Fe1 F2 1.9782(13) .
Fe1 O4 2.1269(15) .
Fe1 O2 2.1907(15) .
Fe1 O2 2.2052(17) 4
Fe1 O3 2.2254(16) 4_545
Fe1 Na2 3.5342(10) .
Na1 F1 2.2253(15) 6_556
Na1 F2 2.2544(16) .
Na1 O1 2.2987(17) 8_556
Na1 F2 2.2993(16) 7_556
Na1 F1 2.3491(15) 4_545
Na1 O2 2.8663(18) .
Na1 Na1 3.2577(18) 7_556
Na1 Na1 3.3486(18) 7_546
Na1 Na2 3.4038(13) .
Na1 Na2 3.4549(13) 7_546
Na1 Na2 3.7314(13) 7_556
Na2 F2 2.2625(16) .
Na2 F1 2.2790(16) 6_556
Na2 O1 2.3404(18) 2_545
Na2 O4 2.3588(18) 2
Na2 O3 2.587(2) 3_445
Na2 O3 2.963(2) 4_545
Na2 Na1 3.4549(13) 7_546
Na2 Na2 3.513(2) 2
Na2 Na1 3.7314(13) 7_556
Na2 Na2 3.7871(19) 5_556
F1 Na1 2.2253(15) 6
F1 Na2 2.2790(16) 6
F1 Na1 2.3491(15) 4
F2 Na1 2.2993(16) 7_556
O1 C2 1.237(3) .
O1 Na1 2.2987(17) 8_455
O1 Na2 2.3405(18) 2_565
O2 C1 1.266(3) .
O2 Fe1 2.2053(17) 4_545
O3 C1 1.236(3) .
O3 Fe1 2.2254(16) 4
O3 Na2 2.587(2) 3
O3 Na2 2.963(2) 4
O4 C2 1.258(3) .
O4 Na2 2.3587(18) 2
C1 C2 1.570(3) 4_545
C2 C1 1.570(3) 4
